data_2210827
loop_
_publ_author_name
'Wang, Hua'
'Liang, Shuang'
'Wang, Zhen'
'Han, Jin-Yu'

_publ_section_title
;
 Bis[pentaimidazolecopper(II)] naphthalene-1,4,5,8-tetracarboxylate
 trihydrate
;
_journal_coeditor_code XU2108
_journal_issue 10
_journal_name_full 'Acta Crystallographica Section E'
_journal_page_first m2621
_journal_page_last m2622
_journal_paper_doi 10.1107/S1600536806036592
_journal_volume 62
_journal_year 2006
_chemical_formula_iupac '[Cu (C3 H4 N2)5]2 (C14 H4 O8), 3H2 O'
_chemical_formula_moiety '2C15 H20 Cu N10 2+, C14 H4 O8 4-, 3H2 O'
_chemical_formula_sum 'C44 H50 Cu2 N20 O11'
_chemical_formula_weight 1162.12
_chemical_name_systematic
;
Bis[pentaimidazolecopper(II)] naphthalene-1,4,5,8-tetracarboxylate trihydrate
;
_space_group_IT_number 15
_symmetry_cell_setting monoclinic
_symmetry_space_group_name_Hall '-C 2yc'
_symmetry_space_group_name_H-M 'C 1 2/c 1'
_atom_sites_solution_hydrogens geom
_atom_sites_solution_primary direct
_atom_sites_solution_secondary difmap
_cell_angle_alpha 90.00
_cell_angle_beta 104.435(2)
_cell_angle_gamma 90.00
_cell_formula_units_Z 4
_cell_length_a 19.680(3)
_cell_length_b 17.048(2)
_cell_length_c 16.540(2)
_cell_measurement_reflns_used 5053
_cell_measurement_temperature 294(2)
_cell_measurement_theta_max 26.3
_cell_measurement_theta_min 2.4
_cell_volume 5374.1(12)
_computing_cell_refinement 'SAINT (Siemens, 1996)'
_computing_data_collection 'SMART (Siemens, 1996)'
_computing_data_reduction SAINT
_computing_molecular_graphics 'SHELXTL (Sheldrick, 1997b)'
_computing_publication_material SHELXTL
_computing_structure_refinement 'SHELXL97 (Sheldrick, 1997a)'
_computing_structure_solution 'SHELXS97 (Sheldrick, 1997a)'
_diffrn_ambient_temperature 294(2)
_diffrn_measured_fraction_theta_full 1.00
_diffrn_measured_fraction_theta_max 1.00
_diffrn_measurement_device_type 'Bruker SMART CCD area-detector'
_diffrn_measurement_method '\f and \w'
_diffrn_radiation_monochromator graphite
_diffrn_radiation_source 'fine-focus sealed tube'
_diffrn_radiation_type MoK\a
_diffrn_radiation_wavelength 0.71073
_diffrn_reflns_av_R_equivalents 0.033
_diffrn_reflns_av_sigmaI/netI 0.039
_diffrn_reflns_limit_h_max 24
_diffrn_reflns_limit_h_min -24
_diffrn_reflns_limit_k_max 13
_diffrn_reflns_limit_k_min -21
_diffrn_reflns_limit_l_max 19
_diffrn_reflns_limit_l_min -20
_diffrn_reflns_number 14963
_diffrn_reflns_theta_full 26.4
_diffrn_reflns_theta_max 26.38
_diffrn_reflns_theta_min 1.60
_diffrn_standards_number 0
_exptl_absorpt_coefficient_mu 0.867
_exptl_absorpt_correction_T_max 0.860
_exptl_absorpt_correction_T_min 0.819
_exptl_absorpt_correction_type multi-scan
_exptl_absorpt_process_details '(SADABS; Sheldrick, 1996)'
_exptl_crystal_colour blue
_exptl_crystal_density_diffrn 1.436
_exptl_crystal_density_method 'not measured'
_exptl_crystal_description block
_exptl_crystal_F_000 2400
_exptl_crystal_size_max 0.24
_exptl_crystal_size_mid 0.20
_exptl_crystal_size_min 0.18
_refine_diff_density_max 0.24
_refine_diff_density_min -0.54
_refine_ls_extinction_method none
_refine_ls_goodness_of_fit_ref 1.042
_refine_ls_hydrogen_treatment constr
_refine_ls_matrix_type full
_refine_ls_number_parameters 348
_refine_ls_number_reflns 5507
_refine_ls_number_restraints 0
_refine_ls_restrained_S_all 1.042
_refine_ls_R_factor_all 0.061
_refine_ls_R_factor_gt 0.036
_refine_ls_shift/su_max 0.001
_refine_ls_shift/su_mean 0.000
_refine_ls_structure_factor_coef Fsqd
_refine_ls_weighting_details 'calc w=1/[\s^2^(Fo^2^)+(0.047P)^2^+2.8814P] where P=(Fo^2^+2Fc^2^)/3'
_refine_ls_weighting_scheme calc
_refine_ls_wR_factor_gt 0.086
_refine_ls_wR_factor_ref 0.098
_reflns_number_gt 4006
_reflns_number_total 5507
_reflns_threshold_expression I>2\s(I)
_cod_data_source_file xu2108.cif
_cod_data_source_block I
_cod_depositor_comments
;
The following automatic conversions were performed:
'_symmetry_cell_setting' value 'Monoclinic' changed to 'monoclinic'
according to '/home/saulius/struct/CIF-dictionaries/cif_core.dic'
dictionary named 'cif_core.dic' version 2.4.1 from 2010-06-29.

Automatic conversion script
Id: cif_fix_enum 1527 2010-12-29 10:47:43Z saulius 

The following automatic conversions were performed:

'_symmetry_cell_setting' value 'Monoclinic' changed to 'monoclinic'
according to /home/saulius/struct/CIF-dictionaries/cif_core.dic
dictionary named 'cif_core.dic' version 2.4.1 from 2010-06-29.

Automatic conversion script
Id: cif_fix_values 1715 2011-07-08 13:25:40Z adriana 
;
_cod_original_cell_volume 5374.0(12)
_cod_original_sg_symbol_H-M 'C 2/c'
_cod_database_code 2210827
_cod_database_fobs_code 2210827

loop_
_symmetry_equiv_pos_as_xyz
'x, y, z'
'-x, y, -z+1/2'
'x+1/2, y+1/2, z'
'-x+1/2, y+1/2, -z+1/2'
'-x, -y, -z'
'x, -y, z-1/2'
'-x+1/2, -y+1/2, -z'
'x+1/2, -y+1/2, z-1/2'

loop_
_atom_site_type_symbol
_atom_site_label
_atom_site_fract_x
_atom_site_fract_y
_atom_site_fract_z
_atom_site_U_iso_or_equiv
_atom_site_adp_type
_atom_site_calc_flag
_atom_site_refinement_flags
_atom_site_occupancy
Cu Cu1 0.306297(14) 0.495176(15) 0.276873(17) 0.03146(10) Uani d . 1
O O1 0.38498(9) 0.83190(9) 0.48015(10) 0.0401(4) Uani d . 1
O O2 0.43166(10) 0.80538(10) 0.61461(11) 0.0510(5) Uani d . 1
O O3 0.54327(9) 0.79746(9) 0.50631(10) 0.0389(4) Uani d . 1
O O4 0.48996(9) 0.78381(9) 0.37143(10) 0.0384(4) Uani d . 1
N N1 0.24754(11) 0.54935(12) 0.17466(12) 0.0409(5) Uani d . 1
N N2 0.15798(12) 0.61264(14) 0.09759(14) 0.0519(6) Uani d . 1
H H2A 0.1223 0.6434 0.0839 0.062 Uiso calc R 1
N N3 0.29583(10) 0.58866(10) 0.34705(11) 0.0310(4) Uani d . 1
N N4 0.31920(11) 0.69564(11) 0.42131(13) 0.0446(5) Uani d . 1
H H4A 0.3391 0.7388 0.4414 0.053 Uiso calc R 1
N N5 0.37065(10) 0.44570(11) 0.37960(12) 0.0348(5) Uani d . 1
N N6 0.42400(11) 0.35154(12) 0.46221(13) 0.0415(5) Uani d . 1
H H6C 0.4408 0.3061 0.4788 0.050 Uiso calc R 1
N N7 0.35682(10) 0.43590(11) 0.20469(12) 0.0367(5) Uani d . 1
N N8 0.39735(14) 0.34430(15) 0.13762(13) 0.0580(7) Uani d . 1
H H8A 0.4017 0.3000 0.1146 0.070 Uiso calc R 1
N N9 0.22175(10) 0.41226(13) 0.28232(13) 0.0419(5) Uani d . 1
N N10 0.12835(11) 0.33840(13) 0.23867(14) 0.0462(5) Uani d . 1
H H10A 0.0907 0.3194 0.2066 0.055 Uiso calc R 1
C C1 0.24162(16) 0.5322(2) 0.09223(18) 0.0654(9) Uani d . 1
H H1 0.2712 0.4990 0.0722 0.079 Uiso calc R 1
C C2 0.18627(17) 0.5708(2) 0.04499(19) 0.0704(10) Uani d . 1
H H2 0.1705 0.5690 -0.0129 0.084 Uiso calc R 1
C C3 0.19524(15) 0.59754(16) 0.17407(17) 0.0488(7) Uani d . 1
H H3 0.1856 0.6185 0.2219 0.059 Uiso calc R 1
C C4 0.24940(13) 0.59550(14) 0.39566(16) 0.0424(6) Uani d . 1
H H4 0.2135 0.5604 0.3967 0.051 Uiso calc R 1
C C5 0.26389(15) 0.66112(16) 0.44178(18) 0.0535(7) Uani d . 1
H H5 0.2404 0.6793 0.4804 0.064 Uiso calc R 1
C C6 0.33704(13) 0.65042(13) 0.36427(15) 0.0359(6) Uani d . 1
H H6 0.3738 0.6611 0.3398 0.043 Uiso calc R 1
C C7 0.39376(17) 0.47371(16) 0.45885(18) 0.0582(8) Uani d . 1
H H7 0.3875 0.5248 0.4754 0.070 Uiso calc R 1
C C8 0.42701(18) 0.41624(17) 0.50961(19) 0.0657(9) Uani d . 1
H H8 0.4480 0.4205 0.5664 0.079 Uiso calc R 1
C C9 0.39046(13) 0.37090(14) 0.38556(16) 0.0394(6) Uani d . 1
H H9 0.3816 0.3362 0.3407 0.047 Uiso calc R 1
C C10 0.41472(15) 0.46321(17) 0.18291(17) 0.0492(7) Uani d . 1
H H10 0.4339 0.5130 0.1949 0.059 Uiso calc R 1
C C11 0.43960(17) 0.4073(2) 0.1415(2) 0.0656(9) Uani d . 1
H H11 0.4786 0.4111 0.1196 0.079 Uiso calc R 1
C C12 0.34788(16) 0.36332(16) 0.17585(16) 0.0511(7) Uani d . 1
H H12 0.3119 0.3302 0.1816 0.061 Uiso calc R 1
C C13 0.21683(14) 0.36028(18) 0.34352(17) 0.0536(7) Uani d . 1
H H13 0.2483 0.3569 0.3957 0.064 Uiso calc R 1
C C14 0.15938(15) 0.31453(18) 0.31707(19) 0.0579(8) Uani d . 1
H H14 0.1443 0.2747 0.3469 0.069 Uiso calc R 1
C C15 0.16680(14) 0.39652(16) 0.22045(17) 0.0469(7) Uani d . 1
H H15 0.1562 0.4231 0.1698 0.056 Uiso calc R 1
C C16 0.42367(12) 0.84755(13) 0.55002(15) 0.0334(5) Uani d . 1
C C17 0.46042(11) 0.92647(12) 0.56030(13) 0.0265(5) Uani d . 1
C C18 0.49118(10) 0.95913(11) 0.49784(12) 0.0221(4) Uani d . 1
C C19 0.50550(11) 0.91297(12) 0.43149(13) 0.0246(5) Uani d . 1
C C20 0.51133(11) 0.82409(12) 0.43601(14) 0.0287(5) Uani d . 1
C C21 0.45617(12) 0.97073(13) 0.62763(14) 0.0331(5) Uani d . 1
H H21 0.4422 0.9473 0.6717 0.040 Uiso calc R 1
C C22 0.52746(12) 0.94887(13) 0.36859(13) 0.0306(5) Uani d . 1
H H22 0.5316 0.9197 0.3226 0.037 Uiso calc R 1
O O5 0.42244(10) 0.79541(12) 0.78916(12) 0.0609(5) Uani d . 1
H H5A 0.4197 0.8061 0.7390 0.091 Uiso d R 1
H H5B 0.4650 0.8012 0.8201 0.091 Uiso d R 1
O O6 0.5000 0.66418(18) 0.2500 0.0982(13) Uani d S 1
H H6A 0.5057 0.6912 0.2938 0.147 Uiso d R 1

loop_
_atom_site_aniso_label
_atom_site_aniso_U_11
_atom_site_aniso_U_22
_atom_site_aniso_U_33
_atom_site_aniso_U_12
_atom_site_aniso_U_13
_atom_site_aniso_U_23
Cu1 0.03612(17) 0.02596(15) 0.03029(16) 0.00907(12) 0.00449(12) -0.00547(12)
O1 0.0455(10) 0.0286(9) 0.0438(10) -0.0153(8) 0.0066(8) -0.0045(8)
O2 0.0768(13) 0.0325(9) 0.0450(11) -0.0204(9) 0.0176(10) 0.0108(8)
O3 0.0515(11) 0.0204(8) 0.0360(9) 0.0033(7) -0.0055(8) 0.0020(7)
O4 0.0488(10) 0.0239(8) 0.0363(9) 0.0034(7) -0.0011(8) -0.0111(7)
N1 0.0438(12) 0.0422(12) 0.0337(11) 0.0140(10) 0.0042(9) -0.0023(9)
N2 0.0457(13) 0.0533(15) 0.0493(14) 0.0153(11) -0.0022(11) 0.0098(11)
N3 0.0354(11) 0.0212(9) 0.0351(11) 0.0038(8) 0.0061(9) -0.0026(8)
N4 0.0548(14) 0.0244(10) 0.0537(13) -0.0091(10) 0.0120(11) -0.0149(10)
N5 0.0385(11) 0.0248(10) 0.0371(11) 0.0085(8) 0.0018(9) -0.0041(8)
N6 0.0466(12) 0.0255(10) 0.0485(13) 0.0090(9) 0.0046(10) 0.0071(9)
N7 0.0455(12) 0.0308(11) 0.0336(11) 0.0118(9) 0.0095(9) -0.0031(9)
N8 0.0905(19) 0.0466(14) 0.0365(13) 0.0401(14) 0.0149(13) -0.0056(11)
N9 0.0376(12) 0.0472(13) 0.0370(12) -0.0044(10) 0.0016(9) -0.0029(10)
N10 0.0369(12) 0.0447(13) 0.0522(14) -0.0060(10) 0.0022(10) -0.0070(11)
C1 0.0591(19) 0.097(3) 0.0383(17) 0.0323(18) 0.0083(15) -0.0008(16)
C2 0.061(2) 0.108(3) 0.0361(17) 0.0229(19) 0.0000(15) 0.0080(17)
C3 0.0541(17) 0.0461(16) 0.0411(16) 0.0178(13) 0.0021(13) -0.0007(12)
C4 0.0409(14) 0.0337(13) 0.0569(17) -0.0062(11) 0.0205(13) -0.0145(12)
C5 0.0581(18) 0.0443(16) 0.0659(19) -0.0077(14) 0.0303(15) -0.0265(14)
C6 0.0402(14) 0.0251(12) 0.0426(14) 0.0001(10) 0.0108(11) 0.0003(10)
C7 0.086(2) 0.0329(14) 0.0435(16) 0.0206(15) -0.0065(15) -0.0070(12)
C8 0.097(3) 0.0450(17) 0.0412(16) 0.0263(17) -0.0082(16) -0.0010(14)
C9 0.0428(14) 0.0280(12) 0.0443(15) 0.0068(11) 0.0050(12) -0.0052(11)
C10 0.0532(17) 0.0487(16) 0.0490(17) 0.0076(13) 0.0189(14) -0.0029(13)
C11 0.062(2) 0.079(2) 0.063(2) 0.0209(18) 0.0306(17) -0.0030(18)
C12 0.0728(19) 0.0352(14) 0.0474(16) 0.0086(14) 0.0187(15) -0.0098(12)
C13 0.0438(16) 0.071(2) 0.0414(16) -0.0082(14) 0.0012(13) 0.0077(14)
C14 0.0495(17) 0.065(2) 0.0557(19) -0.0102(15) 0.0057(14) 0.0147(15)
C15 0.0437(15) 0.0487(16) 0.0426(16) -0.0034(13) -0.0003(12) -0.0005(12)
C16 0.0406(14) 0.0220(11) 0.0406(14) -0.0064(10) 0.0160(12) 0.0018(10)
C17 0.0327(12) 0.0185(10) 0.0266(11) -0.0035(9) 0.0042(9) 0.0039(9)
C18 0.0249(11) 0.0171(10) 0.0225(11) -0.0025(8) 0.0024(9) 0.0015(8)
C19 0.0263(11) 0.0172(10) 0.0261(11) -0.0004(8) -0.0014(9) -0.0010(8)
C20 0.0306(12) 0.0193(11) 0.0340(13) 0.0012(9) 0.0042(10) -0.0020(9)
C21 0.0441(14) 0.0294(12) 0.0271(12) -0.0057(10) 0.0114(11) 0.0035(10)
C22 0.0400(13) 0.0274(11) 0.0237(12) -0.0005(10) 0.0064(10) -0.0037(9)
O5 0.0613(13) 0.0696(14) 0.0552(12) -0.0039(11) 0.0212(10) -0.0096(10)
O6 0.172(4) 0.0398(18) 0.089(3) 0.000 0.045(3) 0.000

loop_
_atom_type_symbol
_atom_type_description
_atom_type_scat_dispersion_real
_atom_type_scat_dispersion_imag
_atom_type_scat_source
C C 0.0033 0.0016 'International Tables Vol C Tables 4.2.6.8 and 6.1.1.4'
H H 0.0000 0.0000 'International Tables Vol C Tables 4.2.6.8 and 6.1.1.4'
N N 0.0061 0.0033 'International Tables Vol C Tables 4.2.6.8 and 6.1.1.4'
O O 0.0106 0.0060 'International Tables Vol C Tables 4.2.6.8 and 6.1.1.4'
Cu Cu 0.3201 1.2651 'International Tables Vol C Tables 4.2.6.8 and 6.1.1.4'

loop_
_geom_angle_atom_site_label_1
_geom_angle_atom_site_label_2
_geom_angle_atom_site_label_3
_geom_angle_site_symmetry_1
_geom_angle_site_symmetry_3
_geom_angle
_geom_angle_publ_flag
N7 Cu1 N3 . . 151.54(8) yes
N7 Cu1 N1 . . 89.86(8) yes
N3 Cu1 N1 . . 90.06(8) yes
N7 Cu1 N5 . . 89.45(8) yes
N3 Cu1 N5 . . 88.77(7) yes
N1 Cu1 N5 . . 176.21(8) yes
N7 Cu1 N9 . . 101.10(8) yes
N3 Cu1 N9 . . 107.32(8) yes
N1 Cu1 N9 . . 92.70(8) yes
N5 Cu1 N9 . . 91.09(8) yes
C3 N1 C1 . . 104.7(2) ?
C3 N1 Cu1 . . 125.17(18) ?
C1 N1 Cu1 . . 128.62(18) ?
C3 N2 C2 . . 107.2(2) ?
C3 N2 H2A . . 126.4 ?
C2 N2 H2A . . 126.4 ?
C6 N3 C4 . . 105.73(19) ?
C6 N3 Cu1 . . 127.75(16) ?
C4 N3 Cu1 . . 125.99(16) ?
C6 N4 C5 . . 107.2(2) ?
C6 N4 H4A . . 126.4 ?
C5 N4 H4A . . 126.4 ?
C9 N5 C7 . . 104.1(2) ?
C9 N5 Cu1 . . 124.75(16) ?
C7 N5 Cu1 . . 130.39(16) ?
C9 N6 C8 . . 107.1(2) ?
C9 N6 H6C . . 126.4 ?
C8 N6 H6C . . 126.4 ?
C12 N7 C10 . . 105.7(2) ?
C12 N7 Cu1 . . 130.15(19) ?
C10 N7 Cu1 . . 123.87(17) ?
C12 N8 C11 . . 107.4(2) ?
C12 N8 H8A . . 126.3 ?
C11 N8 H8A . . 126.3 ?
C15 N9 C13 . . 104.3(2) ?
C15 N9 Cu1 . . 125.52(18) ?
C13 N9 Cu1 . . 129.81(17) ?
C15 N10 C14 . . 107.2(2) ?
C15 N10 H10A . . 126.4 ?
C14 N10 H10A . . 126.4 ?
C2 C1 N1 . . 109.2(3) ?
C2 C1 H1 . . 125.4 ?
N1 C1 H1 . . 125.4 ?
C1 C2 N2 . . 106.8(3) ?
C1 C2 H2 . . 126.6 ?
N2 C2 H2 . . 126.6 ?
N1 C3 N2 . . 112.1(2) ?
N1 C3 H3 . . 124.0 ?
N2 C3 H3 . . 124.0 ?
C5 C4 N3 . . 109.1(2) ?
C5 C4 H4 . . 125.5 ?
N3 C4 H4 . . 125.5 ?
C4 C5 N4 . . 106.9(2) ?
C4 C5 H5 . . 126.6 ?
N4 C5 H5 . . 126.6 ?
N3 C6 N4 . . 111.1(2) ?
N3 C6 H6 . . 124.5 ?
N4 C6 H6 . . 124.5 ?
C8 C7 N5 . . 109.8(2) ?
C8 C7 H7 . . 125.1 ?
N5 C7 H7 . . 125.1 ?
N6 C8 C7 . . 106.8(2) ?
N6 C8 H8 . . 126.6 ?
C7 C8 H8 . . 126.6 ?
N6 C9 N5 . . 112.3(2) ?
N6 C9 H9 . . 123.9 ?
N5 C9 H9 . . 123.9 ?
C11 C10 N7 . . 109.3(3) ?
C11 C10 H10 . . 125.4 ?
N7 C10 H10 . . 125.4 ?
C10 C11 N8 . . 107.0(3) ?
C10 C11 H11 . . 126.5 ?
N8 C11 H11 . . 126.5 ?
N7 C12 N8 . . 110.7(3) ?
N7 C12 H12 . . 124.7 ?
N8 C12 H12 . . 124.7 ?
C14 C13 N9 . . 110.0(2) ?
C14 C13 H13 . . 125.0 ?
N9 C13 H13 . . 125.0 ?
N10 C14 C13 . . 106.1(3) ?
N10 C14 H14 . . 126.9 ?
C13 C14 H14 . . 126.9 ?
N9 C15 N10 . . 112.3(2) ?
N9 C15 H15 . . 123.8 ?
N10 C15 H15 . . 123.8 ?
O1 C16 O2 . . 125.5(2) ?
O1 C16 C17 . . 117.31(19) ?
O2 C16 C17 . . 117.0(2) ?
C21 C17 C18 . . 119.74(19) ?
C21 C17 C16 . . 117.22(19) ?
C18 C17 C16 . . 122.60(19) ?
C18 C18 C17 5_676 . 118.8(2) ?
C18 C18 C19 5_676 . 118.7(2) ?
C17 C18 C19 . . 122.49(18) ?
C22 C19 C18 . . 119.76(19) ?
C22 C19 C20 . . 116.72(19) ?
C18 C19 C20 . . 122.42(18) ?
O4 C20 O3 . . 125.0(2) ?
O4 C20 C19 . . 119.99(19) ?
O3 C20 C19 . . 114.74(18) ?
C17 C21 C22 . 5_676 121.0(2) ?
C17 C21 H21 . . 119.5 ?
C22 C21 H21 5_676 . 119.5 ?
C19 C22 C21 . 5_676 121.0(2) ?
C19 C22 H22 . . 119.5 ?
C21 C22 H22 5_676 . 119.5 ?
H5A O5 H5B . . 111.8 ?

loop_
_geom_bond_atom_site_label_1
_geom_bond_atom_site_label_2
_geom_bond_site_symmetry_2
_geom_bond_distance
_geom_bond_publ_flag
Cu1 N1 . 2.018(2) yes
Cu1 N3 . 2.0121(18) yes
Cu1 N5 . 2.0321(19) yes
Cu1 N7 . 2.0068(19) yes
Cu1 N9 . 2.202(2) yes
O1 C16 . 1.244(3) ?
O2 C16 . 1.265(3) ?
O3 C20 . 1.260(3) ?
O4 C20 . 1.251(2) ?
N1 C3 . 1.315(3) ?
N1 C1 . 1.371(3) ?
N2 C3 . 1.320(3) ?
N2 C2 . 1.348(4) ?
N2 H2A . 0.8600 ?
N3 C6 . 1.316(3) ?
N3 C4 . 1.364(3) ?
N4 C6 . 1.331(3) ?
N4 C5 . 1.353(3) ?
N4 H4A . 0.8600 ?
N5 C9 . 1.330(3) ?
N5 C7 . 1.362(3) ?
N6 C9 . 1.317(3) ?
N6 C8 . 1.346(3) ?
N6 H6C . 0.8600 ?
N7 C12 . 1.322(3) ?
N7 C10 . 1.360(3) ?
N8 C12 . 1.327(4) ?
N8 C11 . 1.350(4) ?
N8 H8A . 0.8600 ?
N9 C15 . 1.318(3) ?
N9 C13 . 1.367(3) ?
N10 C15 . 1.326(3) ?
N10 C14 . 1.351(3) ?
N10 H10A . 0.8600 ?
C1 C2 . 1.344(4) ?
C1 H1 . 0.9300 ?
C2 H2 . 0.9300 ?
C3 H3 . 0.9300 ?
C4 C5 . 1.344(3) ?
C4 H4 . 0.9300 ?
C5 H5 . 0.9300 ?
C6 H6 . 0.9300 ?
C7 C8 . 1.349(4) ?
C7 H7 . 0.9300 ?
C8 H8 . 0.9300 ?
C9 H9 . 0.9300 ?
C10 C11 . 1.335(4) ?
C10 H10 . 0.9300 ?
C11 H11 . 0.9300 ?
C12 H12 . 0.9300 ?
C13 C14 . 1.353(4) ?
C13 H13 . 0.9300 ?
C14 H14 . 0.9300 ?
C15 H15 . 0.9300 ?
C16 C17 . 1.517(3) ?
C17 C21 . 1.365(3) ?
C17 C18 . 1.434(3) ?
C18 C18 5_676 1.434(4) ?
C18 C19 . 1.434(3) ?
C19 C22 . 1.367(3) ?
C19 C20 . 1.520(3) ?
C21 C22 5_676 1.406(3) ?
C21 H21 . 0.9300 ?
C22 C21 5_676 1.406(3) ?
C22 H22 . 0.9300 ?
O5 H5A . 0.8375 ?
O5 H5B . 0.8711 ?
O6 H6A . 0.8420 ?

loop_
_geom_hbond_atom_site_label_D
_geom_hbond_atom_site_label_H
_geom_hbond_atom_site_label_A
_geom_hbond_site_symmetry_A
_geom_hbond_distance_DH
_geom_hbond_distance_HA
_geom_hbond_distance_DA
_geom_hbond_angle_DHA
O5 H5A O2 . 0.84 2.13 2.942(3) 164
O5 H5B O2 2_656 0.87 2.05 2.920(3) 174
O6 H6A O4 . 0.84 2.11 2.903(3) 158
N2 H2A O3 8_465 0.86 2.02 2.833(3) 157
N4 H4A O1 . 0.86 1.86 2.719(2) 177
N6 H6C O3 5_666 0.86 1.80 2.640(2) 165
N8 H8A O2 6_565 0.86 1.89 2.691(3) 154
N10 H10A O4 4_545 0.86 1.88 2.737(3) 175

loop_
_geom_torsion_atom_site_label_1
_geom_torsion_atom_site_label_2
_geom_torsion_atom_site_label_3
_geom_torsion_atom_site_label_4
_geom_torsion_site_symmetry_1
_geom_torsion_site_symmetry_4
_geom_torsion
N7 Cu1 N1 C3 . . 175.2(2)
N3 Cu1 N1 C3 . . -33.3(2)
N9 Cu1 N1 C3 . . 74.1(2)
N7 Cu1 N1 C1 . . 11.4(3)
N3 Cu1 N1 C1 . . 162.9(3)
N9 Cu1 N1 C1 . . -89.7(3)
N7 Cu1 N3 C6 . . -0.8(3)
N1 Cu1 N3 C6 . . -90.6(2)
N5 Cu1 N3 C6 . . 85.8(2)
N9 Cu1 N3 C6 . . 176.58(19)
N7 Cu1 N3 C4 . . -171.24(19)
N1 Cu1 N3 C4 . . 98.9(2)
N5 Cu1 N3 C4 . . -84.7(2)
N9 Cu1 N3 C4 . . 6.1(2)
N7 Cu1 N5 C9 . . -41.8(2)
N3 Cu1 N5 C9 . . 166.6(2)
N9 Cu1 N5 C9 . . 59.3(2)
N7 Cu1 N5 C7 . . 149.9(3)
N3 Cu1 N5 C7 . . -1.7(3)
N9 Cu1 N5 C7 . . -109.0(3)
N3 Cu1 N7 C12 . . 170.3(2)
N1 Cu1 N7 C12 . . -99.8(2)
N5 Cu1 N7 C12 . . 83.9(2)
N9 Cu1 N7 C12 . . -7.1(2)
N3 Cu1 N7 C10 . . -2.2(3)
N1 Cu1 N7 C10 . . 87.6(2)
N5 Cu1 N7 C10 . . -88.6(2)
N9 Cu1 N7 C10 . . -179.64(19)
N7 Cu1 N9 C15 . . -72.2(2)
N3 Cu1 N9 C15 . . 109.1(2)
N1 Cu1 N9 C15 . . 18.2(2)
N5 Cu1 N9 C15 . . -161.9(2)
N7 Cu1 N9 C13 . . 99.8(2)
N3 Cu1 N9 C13 . . -78.9(2)
N1 Cu1 N9 C13 . . -169.8(2)
N5 Cu1 N9 C13 . . 10.1(2)
C3 N1 C1 C2 . . 0.3(4)
Cu1 N1 C1 C2 . . 166.6(2)
N1 C1 C2 N2 . . 0.6(4)
C3 N2 C2 C1 . . -1.2(4)
C1 N1 C3 N2 . . -1.1(3)
Cu1 N1 C3 N2 . . -168.04(19)
C2 N2 C3 N1 . . 1.4(4)
C6 N3 C4 C5 . . -0.4(3)
Cu1 N3 C4 C5 . . 171.75(19)
N3 C4 C5 N4 . . 0.5(3)
C6 N4 C5 C4 . . -0.4(3)
C4 N3 C6 N4 . . 0.2(3)
Cu1 N3 C6 N4 . . -171.79(15)
C5 N4 C6 N3 . . 0.1(3)
C9 N5 C7 C8 . . 0.6(4)
Cu1 N5 C7 C8 . . 170.7(2)
C9 N6 C8 C7 . . 0.6(4)
N5 C7 C8 N6 . . -0.8(4)
C8 N6 C9 N5 . . -0.2(3)
C7 N5 C9 N6 . . -0.2(3)
Cu1 N5 C9 N6 . . -171.10(16)
C12 N7 C10 C11 . . 0.1(3)
Cu1 N7 C10 C11 . . 174.14(19)
N7 C10 C11 N8 . . -0.3(3)
C12 N8 C11 C10 . . 0.4(3)
C10 N7 C12 N8 . . 0.2(3)
Cu1 N7 C12 N8 . . -173.36(16)
C11 N8 C12 N7 . . -0.4(3)
C15 N9 C13 C14 . . 0.2(3)
Cu1 N9 C13 C14 . . -173.1(2)
C15 N10 C14 C13 . . -0.1(3)
N9 C13 C14 N10 . . 0.0(4)
C13 N9 C15 N10 . . -0.3(3)
Cu1 N9 C15 N10 . . 173.39(17)
C14 N10 C15 N9 . . 0.3(3)
O1 C16 C17 C21 . . 131.0(2)
O2 C16 C17 C21 . . -44.7(3)
O1 C16 C17 C18 . . -41.3(3)
O2 C16 C17 C18 . . 142.9(2)
C21 C17 C18 C18 . 5_676 -7.8(3)
C16 C17 C18 C18 . 5_676 164.4(2)
C21 C17 C18 C19 . . 171.8(2)
C16 C17 C18 C19 . . -16.1(3)
C18 C18 C19 C22 5_676 . -7.8(3)
C17 C18 C19 C22 . . 172.6(2)
C18 C18 C19 C20 5_676 . 159.8(2)
C17 C18 C19 C20 . . -19.8(3)
C22 C19 C20 O4 . . -47.2(3)
C18 C19 C20 O4 . . 144.9(2)
C22 C19 C20 O3 . . 127.7(2)
C18 C19 C20 O3 . . -40.3(3)
C18 C17 C21 C22 . 5_676 8.8(3)
C16 C17 C21 C22 . 5_676 -163.8(2)
C18 C19 C22 C21 . 5_676 7.2(3)
C20 C19 C22 C21 . 5_676 -161.1(2)
